data_7000402
loop_
_publ_author_name
'\<S\'icha, V\'aclav'
'Ple\<sek, Jarom\'ir'
'Kv\'i\<calov\'a, Magdalena'
'C\'isa\<rov\'a, Ivana'
'Gr\"uner, Bohum\'ir'

_publ_section_title
;
 Boron(8) substituted nitrilium and ammonium derivatives, versatile
 cobalt bis(1,2-dicarbollide) building blocks for synthetic purposes
;
_journal_issue 5
_journal_name_full 'Dalton Transactions'
_journal_page_first 851
_journal_page_last 860
_journal_paper_doi 10.1039/b814941k
_journal_year 2009
_chemical_compound_source 'synthesized by the authors'
_chemical_formula_moiety 'C10 H35 B18 Co N2'
_chemical_formula_sum 'C10 H35 B18 Co N2'
_chemical_formula_weight 436.91
_chemical_name_systematic
;
?
;
_space_group_IT_number 61
_symmetry_cell_setting orthorhombic
_symmetry_space_group_name_Hall '-P 2ac 2ab'
_symmetry_space_group_name_H-M 'P b c a'
_atom_sites_solution_hydrogens difmap
_atom_sites_solution_primary direct
_atom_sites_solution_secondary difmap
_audit_creation_method SHELXL-97
_cell_angle_alpha 90.00
_cell_angle_beta 90.00
_cell_angle_gamma 90.00
_cell_formula_units_Z 8
_cell_length_a 12.4127(2)
_cell_length_b 12.1868(2)
_cell_length_c 29.9491(4)
_cell_measurement_reflns_used 5708
_cell_measurement_temperature 150(2)
_cell_measurement_theta_max 27.5
_cell_measurement_theta_min 1
_cell_volume 4530.43(12)
_computing_cell_refinement 'COLLECT and DENZO'
_computing_data_collection 'COLLECT (Hooft, 1998) and DENZO (Otwinowski & Minor, 1997)'
_computing_data_reduction 'COLLECT and DENZO'
_computing_structure_refinement 'SHELXL-97 (Sheldrick, 1997)'
_computing_structure_solution 'SIR92 (Altomare et al., 1994)'
_diffrn_ambient_temperature 150(2)
_diffrn_detector_area_resol_mean 9.091
_diffrn_measured_fraction_theta_full 0.996
_diffrn_measured_fraction_theta_max 0.996
_diffrn_measurement_device_type 'Nonius KappaCCD area detector'
_diffrn_measurement_method '\f and \w scans to fill the Ewald sphere'
_diffrn_radiation_monochromator graphite
_diffrn_radiation_source 'fine-focus sealed tube'
_diffrn_radiation_type MoK\a
_diffrn_radiation_wavelength 0.71073
_diffrn_reflns_av_R_equivalents 0.032
_diffrn_reflns_av_sigmaI/netI 0.0238
_diffrn_reflns_limit_h_max 16
_diffrn_reflns_limit_h_min -16
_diffrn_reflns_limit_k_max 15
_diffrn_reflns_limit_k_min -15
_diffrn_reflns_limit_l_max 38
_diffrn_reflns_limit_l_min -38
_diffrn_reflns_number 44317
_diffrn_reflns_theta_full 27.51
_diffrn_reflns_theta_max 27.51
_diffrn_reflns_theta_min 2.13
_diffrn_standards_number 0
_exptl_absorpt_coefficient_mu 0.760
_exptl_absorpt_correction_type none
_exptl_crystal_colour red
_exptl_crystal_density_diffrn 1.281
_exptl_crystal_density_method 'not measured'
_exptl_crystal_description prism
_exptl_crystal_F_000 1808
_exptl_crystal_size_max 0.55
_exptl_crystal_size_mid 0.5
_exptl_crystal_size_min 0.2
_refine_diff_density_max 0.379
_refine_diff_density_min -0.288
_refine_diff_density_rms 0.054
_refine_ls_extinction_method none
_refine_ls_goodness_of_fit_ref 1.027
_refine_ls_hydrogen_treatment mixed
_refine_ls_matrix_type full
_refine_ls_number_parameters 287
_refine_ls_number_reflns 5178
_refine_ls_number_restraints 0
_refine_ls_restrained_S_all 1.027
_refine_ls_R_factor_all 0.0440
_refine_ls_R_factor_gt 0.0351
_refine_ls_shift/su_max 0.001
_refine_ls_shift/su_mean 0.000
_refine_ls_structure_factor_coef Fsqd
_refine_ls_weighting_details 'calc w=1/[\s^2^(Fo^2^)+(0.0356P)^2^+4.7024P] where P=(Fo^2^+2Fc^2^)/3'
_refine_ls_weighting_scheme calc
_refine_ls_wR_factor_gt 0.0860
_refine_ls_wR_factor_ref 0.0907
_reflns_number_gt 4476
_reflns_number_total 5178
_reflns_threshold_expression I>2\s(I)
_cod_data_source_file b814941k.txt
_cod_data_source_block 7
_cod_database_code 7000402

loop_
_symmetry_equiv_pos_as_xyz
'x, y, z'
'-x+1/2, -y, z+1/2'
'x+1/2, -y+1/2, -z'
'-x, y+1/2, -z+1/2'
'-x, -y, -z'
'x-1/2, y, -z-1/2'
'-x-1/2, y-1/2, z'
'x, -y-1/2, z-1/2'

loop_
_atom_site_label
_atom_site_type_symbol
_atom_site_fract_x
_atom_site_fract_y
_atom_site_fract_z
_atom_site_U_iso_or_equiv
_atom_site_adp_type
_atom_site_occupancy
_atom_site_symmetry_multiplicity
_atom_site_calc_flag
_atom_site_refinement_flags
_atom_site_disorder_assembly
_atom_site_disorder_group
Co3 Co 0.490815(17) 0.202972(18) 0.158778(7) 0.01531(8) Uani 1 1 d . . .
C1 C 0.48508(14) 0.33845(15) 0.19828(6) 0.0222(4) Uani 1 1 d . . .
H1 H 0.4048 0.3751 0.1939 0.027 Uiso 1 1 calc R . .
C2 C 0.50162(13) 0.22665(15) 0.22601(6) 0.0215(4) Uani 1 1 d . . .
H2 H 0.4329 0.1834 0.2411 0.026 Uiso 1 1 calc R . .
B4 B 0.57549(16) 0.35016(17) 0.15532(7) 0.0231(4) Uani 1 1 d . . .
H4 H 0.5620 0.3920 0.1233 0.028 Uiso 1 1 calc R . .
B5 B 0.58761(17) 0.42658(18) 0.20683(8) 0.0281(5) Uani 1 1 d . . .
H5 H 0.5797 0.5165 0.2073 0.034 Uiso 1 1 calc R . .
B6 B 0.53738(18) 0.34743(19) 0.25127(8) 0.0282(5) Uani 1 1 d . . .
H6 H 0.4969 0.3845 0.2803 0.034 Uiso 1 1 calc R . .
B7 B 0.60475(15) 0.14967(18) 0.20583(7) 0.0217(4) Uani 1 1 d . . .
H7 H 0.6104 0.0596 0.2068 0.026 Uiso 1 1 calc R . .
B8 B 0.66169(15) 0.22970(18) 0.16036(7) 0.0210(4) Uani 1 1 d . . .
B9 B 0.70142(17) 0.35862(19) 0.18395(7) 0.0263(4) Uani 1 1 d . . .
H9 H 0.7692 0.4048 0.1695 0.032 Uiso 1 1 calc R . .
B10 B 0.67831(17) 0.35615(19) 0.24250(7) 0.0281(5) Uani 1 1 d . . .
H10 H 0.7322 0.3995 0.2657 0.034 Uiso 1 1 calc R . .
B11 B 0.61629(17) 0.22896(19) 0.25617(7) 0.0270(5) Uani 1 1 d . . .
H11 H 0.6272 0.1893 0.2889 0.032 Uiso 1 1 calc R . .
B12 B 0.71870(16) 0.23400(19) 0.21528(7) 0.0249(4) Uani 1 1 d . . .
H12 H 0.7983 0.1975 0.2216 0.030 Uiso 1 1 calc R . .
C1' C 0.39748(14) 0.06456(15) 0.16158(6) 0.0218(4) Uani 1 1 d . . .
H1' H 0.4111 0.0270 0.1945 0.026 Uiso 1 1 calc R . .
C2' C 0.32835(13) 0.17501(15) 0.15632(6) 0.0210(4) Uani 1 1 d . . .
H2' H 0.2934 0.2160 0.1857 0.025 Uiso 1 1 calc R . .
B4' B 0.49672(16) 0.05658(17) 0.12285(7) 0.0238(4) Uani 1 1 d . . .
H4' H 0.5747 0.0151 0.1272 0.029 Uiso 1 1 calc R . .
B5' B 0.37580(17) -0.02191(19) 0.11853(8) 0.0290(5) Uani 1 1 d . . .
H5' H 0.3772 -0.1119 0.1210 0.035 Uiso 1 1 calc R . .
B6' B 0.26827(16) 0.05325(18) 0.14120(7) 0.0250(4) Uani 1 1 d . . .
H6' H 0.2004 0.0135 0.1584 0.030 Uiso 1 1 calc R . .
B7' B 0.37193(16) 0.25480(18) 0.11356(7) 0.0236(4) Uani 1 1 d . . .
H7' H 0.3671 0.3448 0.1119 0.028 Uiso 1 1 calc R . .
B8' B 0.48077(16) 0.17890(19) 0.08906(7) 0.0242(4) Uani 1 1 d . . .
H8' H 0.5471 0.2178 0.0706 0.029 Uiso 1 1 calc R . .
B9' B 0.42582(17) 0.0497(2) 0.07121(8) 0.0301(5) Uani 1 1 d . . .
H9' H 0.4597 0.0062 0.0423 0.036 Uiso 1 1 calc R . .
B10' B 0.28507(17) 0.04861(18) 0.08240(7) 0.0258(4) Uani 1 1 d . . .
H10' H 0.2281 0.0055 0.0604 0.031 Uiso 1 1 calc R . .
B11' B 0.25225(16) 0.17344(18) 0.10961(7) 0.0246(4) Uani 1 1 d . . .
H11' H 0.1724 0.2117 0.1064 0.029 Uiso 1 1 calc R . .
B12' B 0.34778(17) 0.1729(2) 0.06572(7) 0.0285(5) Uani 1 1 d . . .
H12' H 0.3301 0.2104 0.0331 0.034 Uiso 1 1 calc R . .
N1 N 0.72313(12) 0.17851(14) 0.12164(5) 0.0259(3) Uani 1 1 d . . .
C3 C 0.82638(14) 0.17146(16) 0.11021(6) 0.0251(4) Uani 1 1 d . . .
C4 C 0.91270(15) 0.22218(18) 0.13821(7) 0.0310(4) Uani 1 1 d . . .
H4A H 0.8808 0.2725 0.1591 0.046 Uiso 1 1 calc R . .
H4B H 0.9623 0.2609 0.1194 0.046 Uiso 1 1 calc R . .
H4C H 0.9504 0.1658 0.1542 0.046 Uiso 1 1 calc R . .
N2 N 0.85516(12) 0.11870(15) 0.07307(5) 0.0299(4) Uani 1 1 d . . .
C5 C 0.77663(16) 0.0715(2) 0.04176(6) 0.0348(5) Uani 1 1 d . . .
H5A H 0.8067 0.0735 0.0119 0.042 Uiso 1 1 calc R . .
H5B H 0.7122 0.1165 0.0418 0.042 Uiso 1 1 calc R . .
C6 C 0.74567(19) -0.0461(2) 0.05292(8) 0.0458(6) Uani 1 1 d . . .
H6A H 0.8089 -0.0914 0.0526 0.069 Uiso 1 1 calc R . .
H6B H 0.6952 -0.0726 0.0312 0.069 Uiso 1 1 calc R . .
H6C H 0.7134 -0.0484 0.0820 0.069 Uiso 1 1 calc R . .
C7 C 0.96970(15) 0.0977(2) 0.06152(7) 0.0335(5) Uani 1 1 d . . .
H7A H 0.9758 0.0255 0.0481 0.040 Uiso 1 1 calc R . .
H7B H 1.0124 0.0979 0.0887 0.040 Uiso 1 1 calc R . .
C8 C 1.01459(18) 0.1822(2) 0.02960(8) 0.0488(7) Uani 1 1 d . . .
H8A H 0.9728 0.1823 0.0026 0.073 Uiso 1 1 calc R . .
H8B H 1.0881 0.1646 0.0227 0.073 Uiso 1 1 calc R . .
H8C H 1.0114 0.2535 0.0432 0.073 Uiso 1 1 calc R . .
H1A H 0.675(2) 0.139(2) 0.1030(8) 0.050(7) Uiso 1 1 d . . .

loop_
_atom_site_aniso_label
_atom_site_aniso_U_11
_atom_site_aniso_U_22
_atom_site_aniso_U_33
_atom_site_aniso_U_23
_atom_site_aniso_U_13
_atom_site_aniso_U_12
Co3 0.01254(12) 0.01649(12) 0.01691(13) -0.00228(8) -0.00131(8) -0.00022(8)
C1 0.0194(8) 0.0218(9) 0.0253(9) -0.0069(7) 0.0007(7) -0.0002(7)
C2 0.0200(8) 0.0264(9) 0.0180(8) -0.0020(7) -0.0002(6) -0.0027(7)
B4 0.0211(9) 0.0220(10) 0.0261(10) 0.0009(8) 0.0003(8) -0.0052(8)
B5 0.0254(10) 0.0236(10) 0.0353(12) -0.0075(9) -0.0016(9) -0.0044(8)
B6 0.0246(10) 0.0336(11) 0.0263(10) -0.0107(9) 0.0016(8) -0.0040(9)
B7 0.0188(9) 0.0248(10) 0.0216(10) -0.0008(8) -0.0029(7) 0.0005(8)
B8 0.0139(8) 0.0282(10) 0.0210(9) -0.0044(8) 0.0008(7) -0.0010(7)
B9 0.0219(10) 0.0315(11) 0.0256(11) -0.0057(9) 0.0007(8) -0.0078(8)
B10 0.0222(10) 0.0350(12) 0.0271(11) -0.0124(9) -0.0013(8) -0.0046(9)
B11 0.0215(10) 0.0381(12) 0.0213(10) -0.0035(9) -0.0026(8) -0.0032(9)
B12 0.0190(9) 0.0332(12) 0.0224(10) -0.0054(9) -0.0035(8) -0.0014(8)
C1' 0.0195(8) 0.0200(8) 0.0259(9) 0.0009(7) -0.0036(7) -0.0027(7)
C2' 0.0142(8) 0.0257(9) 0.0230(9) -0.0028(7) -0.0003(6) -0.0022(6)
B4' 0.0192(9) 0.0214(10) 0.0308(11) -0.0064(8) -0.0029(8) 0.0014(7)
B5' 0.0247(10) 0.0233(10) 0.0391(13) -0.0081(9) -0.0054(9) -0.0017(8)
B6' 0.0202(10) 0.0246(10) 0.0302(11) -0.0017(9) -0.0026(8) -0.0052(8)
B7' 0.0202(9) 0.0216(10) 0.0290(11) 0.0017(8) -0.0066(8) 0.0009(8)
B8' 0.0199(9) 0.0346(11) 0.0182(9) -0.0006(8) -0.0013(7) -0.0038(8)
B9' 0.0216(10) 0.0402(13) 0.0284(11) -0.0149(10) -0.0018(8) 0.0001(9)
B10' 0.0205(9) 0.0304(11) 0.0265(11) -0.0087(9) -0.0027(8) -0.0038(8)
B11' 0.0163(9) 0.0275(11) 0.0299(11) -0.0027(9) -0.0039(8) -0.0007(8)
B12' 0.0237(10) 0.0383(12) 0.0235(11) 0.0024(9) -0.0045(8) -0.0058(9)
N1 0.0158(7) 0.0383(9) 0.0236(8) -0.0093(7) 0.0004(6) -0.0023(6)
C3 0.0192(8) 0.0338(10) 0.0222(9) -0.0010(8) 0.0019(7) -0.0009(7)
C4 0.0181(9) 0.0442(12) 0.0306(10) -0.0076(9) 0.0028(7) -0.0041(8)
N2 0.0190(7) 0.0489(11) 0.0217(8) -0.0072(7) 0.0025(6) 0.0014(7)
C5 0.0257(10) 0.0587(14) 0.0198(9) -0.0132(9) -0.0004(7) 0.0045(9)
C6 0.0353(12) 0.0637(16) 0.0385(12) -0.0233(12) 0.0022(10) -0.0062(11)
C7 0.0200(9) 0.0537(13) 0.0269(10) -0.0022(9) 0.0039(7) 0.0054(9)
C8 0.0297(11) 0.0797(19) 0.0369(13) 0.0189(13) 0.0082(9) 0.0085(11)

loop_
_atom_type_symbol
_atom_type_description
_atom_type_scat_dispersion_real
_atom_type_scat_dispersion_imag
_atom_type_scat_source
C C 0.0033 0.0016 'International Tables Vol C Tables 4.2.6.8 and 6.1.1.4'
H H 0.0000 0.0000 'International Tables Vol C Tables 4.2.6.8 and 6.1.1.4'
B B 0.0013 0.0007 'International Tables Vol C Tables 4.2.6.8 and 6.1.1.4'
N N 0.0061 0.0033 'International Tables Vol C Tables 4.2.6.8 and 6.1.1.4'
Co Co 0.3494 0.9721 'International Tables Vol C Tables 4.2.6.8 and 6.1.1.4'

loop_
_geom_angle_atom_site_label_1
_geom_angle_atom_site_label_2
_geom_angle_atom_site_label_3
_geom_angle
_geom_angle_site_symmetry_1
_geom_angle_site_symmetry_3
_geom_angle_publ_flag
C1 Co3 C2 46.55(7) . . ?
C1 Co3 C2' 96.99(7) . . ?
C2 Co3 C2' 97.12(7) . . ?
C1 Co3 C1' 128.71(7) . . ?
C2 Co3 C1' 96.51(7) . . ?
C2' Co3 C1' 46.13(7) . . ?
C1 Co3 B4 49.20(8) . . ?
C2 Co3 B4 83.91(8) . . ?
C2' Co3 B4 129.74(8) . . ?
C1' Co3 B4 175.86(8) . . ?
C1 Co3 B4' 175.47(8) . . ?
C2 Co3 B4' 128.95(8) . . ?
C2' Co3 B4' 82.73(8) . . ?
C1' Co3 B4' 48.41(8) . . ?
B4 Co3 B4' 133.95(8) . . ?
C1 Co3 B7 83.35(8) . . ?
C2 Co3 B7 48.43(7) . . ?
C2' Co3 B7 129.52(8) . . ?
C1' Co3 B7 95.66(8) . . ?
B4 Co3 B7 87.70(8) . . ?
B4' Co3 B7 93.32(8) . . ?
C1 Co3 B7' 96.11(8) . . ?
C2 Co3 B7' 129.84(8) . . ?
C2' Co3 B7' 48.28(8) . . ?
C1' Co3 B7' 82.91(8) . . ?
B4 Co3 B7' 93.65(8) . . ?
B4' Co3 B7' 87.09(8) . . ?
B7 Co3 B7' 177.70(8) . . ?
C1 Co3 B8' 133.33(8) . . ?
C2 Co3 B8' 179.58(8) . . ?
C2' Co3 B8' 83.29(7) . . ?
C1' Co3 B8' 83.84(8) . . ?
B4 Co3 B8' 95.76(8) . . ?
B4' Co3 B8' 51.17(9) . . ?
B7 Co3 B8' 131.32(8) . . ?
B7' Co3 B8' 50.42(8) . . ?
C1 Co3 B8 84.17(7) . . ?
C2 Co3 B8 83.78(7) . . ?
C2' Co3 B8 178.83(8) . . ?
C1' Co3 B8 133.08(8) . . ?
B4 Co3 B8 51.05(8) . . ?
B4' Co3 B8 96.12(8) . . ?
B7 Co3 B8 50.69(8) . . ?
B7' Co3 B8 131.53(8) . . ?
B8' Co3 B8 95.81(8) . . ?
C2 C1 B5 111.41(14) . . ?
C2 C1 B4 112.00(14) . . ?
B5 C1 B4 64.29(12) . . ?
C2 C1 B6 61.90(12) . . ?
B5 C1 B6 62.20(12) . . ?
B4 C1 B6 116.15(14) . . ?
C2 C1 Co3 66.92(9) . . ?
B5 C1 Co3 125.44(12) . . ?
B4 C1 Co3 66.90(9) . . ?
B6 C1 Co3 125.18(13) . . ?
C2 C1 H1 121.4 . . ?
B5 C1 H1 116.3 . . ?
B4 C1 H1 118.0 . . ?
B6 C1 H1 115.3 . . ?
Co3 C1 H1 107.0 . . ?
C1 C2 B11 111.73(14) . . ?
C1 C2 B7 112.36(14) . . ?
B11 C2 B7 64.12(12) . . ?
C1 C2 B6 62.19(12) . . ?
B11 C2 B6 61.99(13) . . ?
B7 C2 B6 115.88(14) . . ?
C1 C2 Co3 66.53(9) . . ?
B11 C2 Co3 125.96(12) . . ?
B7 C2 Co3 67.66(9) . . ?
B6 C2 Co3 125.08(13) . . ?
C1 C2 H2 121.3 . . ?
B11 C2 H2 116.2 . . ?
B7 C2 H2 117.8 . . ?
B6 C2 H2 115.5 . . ?
Co3 C2 H2 106.7 . . ?
C1 B4 B9 102.57(14) . . ?
C1 B4 B5 57.09(11) . . ?
B9 B4 B5 59.20(12) . . ?
C1 B4 B8 104.79(14) . . ?
B9 B4 B8 59.53(12) . . ?
B5 B4 B8 107.18(14) . . ?
C1 B4 Co3 63.90(9) . . ?
B9 B4 Co3 117.89(13) . . ?
B5 B4 Co3 116.32(13) . . ?
B8 B4 Co3 66.31(9) . . ?
C1 B4 H4 126.5 . . ?
B9 B4 H4 121.7 . . ?
B5 B4 H4 121.2 . . ?
B8 B4 H4 122.3 . . ?
Co3 B4 H4 111.5 . . ?
C1 B5 B6 59.82(12) . . ?
C1 B5 B10 105.22(16) . . ?
B6 B5 B10 60.24(13) . . ?
C1 B5 B9 104.18(15) . . ?
B6 B5 B9 108.57(16) . . ?
B10 B5 B9 60.10(12) . . ?
C1 B5 B4 58.61(11) . . ?
B6 B5 B4 109.49(15) . . ?
B10 B5 B4 108.51(15) . . ?
B9 B5 B4 59.77(12) . . ?
C1 B5 H5 124.7 . . ?
B6 B5 H5 120.4 . . ?
B10 B5 H5 122.1 . . ?
B9 B5 H5 122.7 . . ?
B4 B5 H5 121.0 . . ?
C2 B6 C1 55.92(11) . . ?
C2 B6 B11 58.24(12) . . ?
C1 B6 B11 103.68(14) . . ?
C2 B6 B5 103.24(15) . . ?
C1 B6 B5 57.98(12) . . ?
B11 B6 B5 108.52(15) . . ?
C2 B6 B10 104.00(15) . . ?
C1 B6 B10 103.89(15) . . ?
B11 B6 B10 60.63(13) . . ?
B5 B6 B10 60.32(13) . . ?
C2 B6 H6 125.7 . . ?
C1 B6 H6 125.6 . . ?
B11 B6 H6 121.9 . . ?
B5 B6 H6 122.3 . . ?
B10 B6 H6 122.9 . . ?
C2 B7 B12 102.98(14) . . ?
C2 B7 B11 57.61(11) . . ?
B12 B7 B11 59.34(12) . . ?
C2 B7 B8 105.26(14) . . ?
B12 B7 B8 59.86(11) . . ?
B11 B7 B8 108.00(15) . . ?
C2 B7 Co3 63.90(9) . . ?
B12 B7 Co3 117.75(13) . . ?
B11 B7 Co3 116.78(13) . . ?
B8 B7 Co3 65.99(9) . . ?
C2 B7 H7 126.1 . . ?
B12 B7 H7 121.6 . . ?
B11 B7 H7 120.6 . . ?
B8 B7 H7 122.0 . . ?
Co3 B7 H7 111.6 . . ?
N1 B8 B12 120.91(15) . . ?
N1 B8 B9 121.47(15) . . ?
B12 B8 B9 60.24(12) . . ?
N1 B8 B7 123.07(16) . . ?
B12 B8 B7 58.77(11) . . ?
B9 B8 B7 106.39(14) . . ?
N1 B8 B4 124.14(16) . . ?
B12 B8 B4 106.52(14) . . ?
B9 B8 B4 59.21(12) . . ?
B7 B8 B4 105.42(13) . . ?
N1 B8 Co3 114.59(12) . . ?
B12 B8 Co3 114.53(12) . . ?
B9 B8 Co3 114.44(12) . . ?
B7 B8 Co3 63.32(9) . . ?
B4 B8 Co3 62.64(9) . . ?
B5 B9 B10 59.91(13) . . ?
B5 B9 B4 61.03(12) . . ?
B10 B9 B4 109.36(15) . . ?
B5 B9 B8 110.01(14) . . ?
B10 B9 B8 109.25(15) . . ?
B4 B9 B8 61.26(11) . . ?
B5 B9 B12 106.72(15) . . ?
B10 B9 B12 59.34(12) . . ?
B4 B9 B12 107.83(14) . . ?
B8 B9 B12 59.86(12) . . ?
B5 B9 H9 121.4 . . ?
B10 B9 H9 121.3 . . ?
B4 B9 H9 120.7 . . ?
B8 B9 H9 120.3 . . ?
B12 B9 H9 123.0 . . ?
B12 B10 B6 107.30(15) . . ?
B12 B10 B5 108.02(15) . . ?
B6 B10 B5 59.44(13) . . ?
B12 B10 B9 60.92(12) . . ?
B6 B10 B9 107.85(15) . . ?
B5 B10 B9 59.99(13) . . ?
B12 B10 B11 59.71(12) . . ?
B6 B10 B11 59.09(13) . . ?
B5 B10 B11 106.60(15) . . ?
B9 B10 B11 108.17(15) . . ?
B12 B10 H10 121.5 . . ?
B6 B10 H10 122.4 . . ?
B5 B10 H10 122.3 . . ?
B9 B10 H10 121.1 . . ?
B11 B10 H10 122.5 . . ?
C2 B11 B6 59.77(12) . . ?
C2 B11 B12 103.68(14) . . ?
B6 B11 B12 108.40(16) . . ?
C2 B11 B10 104.87(16) . . ?
B6 B11 B10 60.27(13) . . ?
B12 B11 B10 59.90(12) . . ?
C2 B11 B7 58.26(11) . . ?
B6 B11 B7 109.17(15) . . ?
B12 B11 B7 59.61(11) . . ?
B10 B11 B7 108.07(15) . . ?
C2 B11 H11 125.0 . . ?
B6 B11 H11 120.4 . . ?
B12 B11 H11 122.9 . . ?
B10 B11 H11 122.3 . . ?
B7 B11 H11 121.4 . . ?
B11 B12 B10 60.39(13) . . ?
B11 B12 B7 61.04(12) . . ?
B10 B12 B7 109.60(14) . . ?
B11 B12 B8 110.57(14) . . ?
B10 B12 B8 109.62(15) . . ?
B7 B12 B8 61.37(11) . . ?
B11 B12 B9 107.78(15) . . ?
B10 B12 B9 59.74(13) . . ?
B7 B12 B9 108.15(14) . . ?
B8 B12 B9 59.90(12) . . ?
B11 B12 H12 120.8 . . ?
B10 B12 H12 121.0 . . ?
B7 B12 H12 120.7 . . ?
B8 B12 H12 120.1 . . ?
B9 B12 H12 122.6 . . ?
C2' C1' B5' 111.33(14) . . ?
C2' C1' B4' 111.70(14) . . ?
B5' C1' B4' 63.70(12) . . ?
C2' C1' B6' 62.22(11) . . ?
B5' C1' B6' 61.99(12) . . ?
B4' C1' B6' 115.46(14) . . ?
C2' C1' Co3 66.89(9) . . ?
B5' C1' Co3 124.99(13) . . ?
B4' C1' Co3 66.93(9) . . ?
B6' C1' Co3 125.34(12) . . ?
C2' C1' H1' 121.3 . . ?
B5' C1' H1' 116.8 . . ?
B4' C1' H1' 118.5 . . ?
B6' C1' H1' 115.3 . . ?
Co3 C1' H1' 107.0 . . ?
C1' C2' B11' 111.79(14) . . ?
C1' C2' B7' 112.62(14) . . ?
B11' C2' B7' 63.86(12) . . ?
C1' C2' B6' 62.24(11) . . ?
B11' C2' B6' 61.95(12) . . ?
B7' C2' B6' 115.70(14) . . ?
C1' C2' Co3 66.99(9) . . ?
B11' C2' Co3 125.68(12) . . ?
B7' C2' Co3 67.51(9) . . ?
B6' C2' Co3 125.44(12) . . ?
C1' C2' H2' 120.9 . . ?
B11' C2' H2' 116.5 . . ?
B7' C2' H2' 118.0 . . ?
B6' C2' H2' 115.5 . . ?
Co3 C2' H2' 106.5 . . ?
C1' B4' B9' 103.76(14) . . ?
C1' B4' B5' 57.93(11) . . ?
B9' B4' B5' 59.77(13) . . ?
C1' B4' B8' 104.80(14) . . ?
B9' B4' B8' 59.99(13) . . ?
B5' B4' B8' 107.97(15) . . ?
C1' B4' Co3 64.67(9) . . ?
B9' B4' Co3 118.08(13) . . ?
B5' B4' Co3 117.81(13) . . ?
B8' B4' Co3 65.20(10) . . ?
C1' B4' H4' 125.8 . . ?
B9' B4' H4' 121.1 . . ?
B5' B4' H4' 120.2 . . ?
B8' B4' H4' 122.7 . . ?
Co3 B4' H4' 111.3 . . ?
C1' B5' B6' 59.98(12) . . ?
C1' B5' B9' 104.30(15) . . ?
B6' B5' B9' 108.53(16) . . ?
C1' B5' B10' 105.29(15) . . ?
B6' B5' B10' 60.19(12) . . ?
B9' B5' B10' 59.98(13) . . ?
C1' B5' B4' 58.37(11) . . ?
B6' B5' B4' 109.38(15) . . ?
B9' B5' B4' 60.03(12) . . ?
B10' B5' B4' 108.48(16) . . ?
C1' B5' H5' 124.7 . . ?
B6' B5' H5' 120.4 . . ?
B9' B5' H5' 122.6 . . ?
B10' B5' H5' 122.2 . . ?
B4' B5' H5' 121.1 . . ?
C2' B6' C1' 55.54(10) . . ?
C2' B6' B11' 58.09(11) . . ?
C1' B6' B11' 103.29(14) . . ?
C2' B6' B5' 102.83(14) . . ?
C1' B6' B5' 58.03(11) . . ?
B11' B6' B5' 108.26(16) . . ?
C2' B6' B10' 103.75(15) . . ?
C1' B6' B10' 104.18(14) . . ?
B11' B6' B10' 60.33(12) . . ?
B5' B6' B10' 60.68(13) . . ?
C2' B6' H6' 126.0 . . ?
C1' B6' H6' 125.7 . . ?
B11' B6' H6' 122.2 . . ?
B5' B6' H6' 122.3 . . ?
B10' B6' H6' 122.7 . . ?
C2' B7' B12' 103.51(15) . . ?
C2' B7' B11' 57.84(11) . . ?
B12' B7' B11' 59.61(12) . . ?
C2' B7' B8' 104.67(14) . . ?
B12' B7' B8' 60.41(12) . . ?
B11' B7' B8' 108.20(15) . . ?
C2' B7' Co3 64.21(9) . . ?
B12' B7' Co3 118.09(13) . . ?
B11' B7' Co3 117.33(13) . . ?
B8' B7' Co3 65.14(9) . . ?
C2' B7' H7' 126.1 . . ?
B12' B7' H7' 121.0 . . ?
B11' B7' H7' 120.3 . . ?
B8' B7' H7' 122.5 . . ?
Co3 B7' H7' 111.6 . . ?
B12' B8' B7' 59.17(12) . . ?
B12' B8' B9' 59.95(12) . . ?
B7' B8' B9' 106.71(14) . . ?
B12' B8' B4' 106.53(15) . . ?
B7' B8' B4' 106.14(14) . . ?
B9' B8' B4' 59.14(12) . . ?
B12' B8' Co3 116.43(13) . . ?
B7' B8' Co3 64.44(9) . . ?
B9' B8' Co3 115.99(13) . . ?
B4' B8' Co3 63.63(9) . . ?
B12' B8' H8' 120.7 . . ?
B7' B8' H8' 123.2 . . ?
B9' B8' H8' 120.8 . . ?
B4' B8' H8' 123.6 . . ?
Co3 B8' H8' 113.2 . . ?
B5' B9' B10' 60.18(13) . . ?
B5' B9' B4' 60.20(12) . . ?
B10' B9' B4' 108.79(15) . . ?
B5' B9' B12' 107.20(15) . . ?
B10' B9' B12' 59.56(12) . . ?
B4' B9' B12' 107.89(15) . . ?
B5' B9' B8' 109.02(15) . . ?
B10' B9' B8' 108.87(15) . . ?
B4' B9' B8' 60.87(12) . . ?
B12' B9' B8' 59.95(12) . . ?
B5' B9' H9' 121.7 . . ?
B10' B9' H9' 121.3 . . ?
B4' B9' H9' 121.2 . . ?
B12' B9' H9' 122.5 . . ?
B8' B9' H9' 120.8 . . ?
B11' B10' B6' 59.30(12) . . ?
B11' B10' B12' 59.87(12) . . ?
B6' B10' B12' 107.68(15) . . ?
B11' B10' B9' 107.79(15) . . ?
B6' B10' B9' 107.58(15) . . ?
B12' B10' B9' 60.64(13) . . ?
B11' B10' B5' 106.24(14) . . ?
B6' B10' B5' 59.14(12) . . ?
B12' B10' B5' 107.77(15) . . ?
B9' B10' B5' 59.84(13) . . ?
B11' B10' H10' 122.5 . . ?
B6' B10' H10' 122.3 . . ?
B12' B10' H10' 121.4 . . ?
B9' B10' H10' 121.5 . . ?
B5' B10' H10' 122.6 . . ?
C2' B11' B6' 59.96(12) . . ?
C2' B11' B12' 103.91(14) . . ?
B6' B11' B12' 108.74(16) . . ?
C2' B11' B10' 105.19(15) . . ?
B6' B11' B10' 60.38(12) . . ?
B12' B11' B10' 60.11(13) . . ?
C2' B11' B7' 58.30(11) . . ?
B6' B11' B7' 109.43(14) . . ?
B12' B11' B7' 59.68(12) . . ?
B10' B11' B7' 108.35(15) . . ?
C2' B11' H11' 124.9 . . ?
B6' B11' H11' 120.2 . . ?
B12' B11' H11' 122.7 . . ?
B10' B11' H11' 122.1 . . ?
B7' B11' H11' 121.2 . . ?
B11' B12' B7' 60.71(12) . . ?
B11' B12' B10' 60.02(12) . . ?
B7' B12' B10' 109.11(15) . . ?
B11' B12' B9' 107.26(16) . . ?
B7' B12' B9' 107.81(15) . . ?
B10' B12' B9' 59.80(13) . . ?
B11' B12' B8' 109.07(15) . . ?
B7' B12' B8' 60.41(12) . . ?
B10' B12' B8' 109.19(16) . . ?
B9' B12' B8' 60.10(12) . . ?
B11' B12' H12' 121.6 . . ?
B7' B12' H12' 121.2 . . ?
B10' B12' H12' 121.1 . . ?
B9' B12' H12' 122.5 . . ?
B8' B12' H12' 120.8 . . ?
C3 N1 B8 134.90(16) . . ?
C3 N1 H1A 114.8(16) . . ?
B8 N1 H1A 110.1(16) . . ?
N1 C3 N2 120.28(17) . . ?
N1 C3 C4 121.33(17) . . ?
N2 C3 C4 118.39(16) . . ?
C3 C4 H4A 109.5 . . ?
C3 C4 H4B 109.5 . . ?
H4A C4 H4B 109.5 . . ?
C3 C4 H4C 109.5 . . ?
H4A C4 H4C 109.5 . . ?
H4B C4 H4C 109.5 . . ?
C3 N2 C5 122.90(16) . . ?
C3 N2 C7 122.26(16) . . ?
C5 N2 C7 114.75(15) . . ?
N2 C5 C6 113.34(18) . . ?
N2 C5 H5A 108.9 . . ?
C6 C5 H5A 108.9 . . ?
N2 C5 H5B 108.9 . . ?
C6 C5 H5B 108.9 . . ?
H5A C5 H5B 107.7 . . ?
C5 C6 H6A 109.5 . . ?
C5 C6 H6B 109.5 . . ?
H6A C6 H6B 109.5 . . ?
C5 C6 H6C 109.5 . . ?
H6A C6 H6C 109.5 . . ?
H6B C6 H6C 109.5 . . ?
N2 C7 C8 112.50(18) . . ?
N2 C7 H7A 109.1 . . ?
C8 C7 H7A 109.1 . . ?
N2 C7 H7B 109.1 . . ?
C8 C7 H7B 109.1 . . ?
H7A C7 H7B 107.8 . . ?
C7 C8 H8A 109.5 . . ?
C7 C8 H8B 109.5 . . ?
H8A C8 H8B 109.5 . . ?
C7 C8 H8C 109.5 . . ?
H8A C8 H8C 109.5 . . ?
H8B C8 H8C 109.5 . . ?

loop_
_geom_bond_atom_site_label_1
_geom_bond_atom_site_label_2
_geom_bond_distance
_geom_bond_site_symmetry_2
_geom_bond_publ_flag
Co3 C1 2.0324(18) . ?
Co3 C2 2.0384(18) . ?
Co3 C2' 2.0465(17) . ?
Co3 C1' 2.0481(17) . ?
Co3 B4 2.082(2) . ?
Co3 B4' 2.085(2) . ?
Co3 B7 2.0995(19) . ?
Co3 B7' 2.100(2) . ?
Co3 B8' 2.112(2) . ?
Co3 B8 2.1464(19) . ?
C1 C2 1.609(3) . ?
C1 B5 1.685(3) . ?
C1 B4 1.713(3) . ?
C1 B6 1.718(3) . ?
C1 H1 1.1000 . ?
C2 B11 1.686(3) . ?
C2 B7 1.698(3) . ?
C2 B6 1.713(3) . ?
C2 H2 1.1000 . ?
B4 B9 1.786(3) . ?
B4 B5 1.808(3) . ?
B4 B8 1.823(3) . ?
B4 H4 1.1000 . ?
B5 B6 1.758(3) . ?
B5 B10 1.774(3) . ?
B5 B9 1.775(3) . ?
B5 H5 1.1000 . ?
B6 B11 1.751(3) . ?
B6 B10 1.772(3) . ?
B6 H6 1.1000 . ?
B7 B12 1.771(3) . ?
B7 B11 1.797(3) . ?
B7 B8 1.818(3) . ?
B7 H7 1.1000 . ?
B8 N1 1.522(2) . ?
B8 B12 1.791(3) . ?
B8 B9 1.792(3) . ?
B9 B10 1.777(3) . ?
B9 B12 1.798(3) . ?
B9 H9 1.1000 . ?
B10 B12 1.770(3) . ?
B10 B11 1.778(3) . ?
B10 H10 1.1000 . ?
B11 B12 1.766(3) . ?
B11 H11 1.1000 . ?
B12 H12 1.1000 . ?
C1' C2' 1.604(2) . ?
C1' B5' 1.687(3) . ?
C1' B4' 1.695(3) . ?
C1' B6' 1.722(3) . ?
C1' H1' 1.1000 . ?
C2' B11' 1.688(3) . ?
C2' B7' 1.696(3) . ?
C2' B6' 1.721(3) . ?
C2' H2' 1.1000 . ?
B4' B9' 1.781(3) . ?
B4' B5' 1.784(3) . ?
B4' B8' 1.813(3) . ?
B4' H4' 1.1000 . ?
B5' B6' 1.755(3) . ?
B5' B9' 1.777(3) . ?
B5' B10' 1.783(3) . ?
B5' H5' 1.1000 . ?
B6' B11' 1.755(3) . ?
B6' B10' 1.774(3) . ?
B6' H6' 1.1000 . ?
B7' B12' 1.772(3) . ?
B7' B11' 1.790(3) . ?
B7' B8' 1.794(3) . ?
B7' H7' 1.1000 . ?
B8' B12' 1.794(3) . ?
B8' B9' 1.797(3) . ?
B8' H8' 1.1000 . ?
B9' B10' 1.779(3) . ?
B9' B12' 1.794(3) . ?
B9' H9' 1.1000 . ?
B10' B11' 1.773(3) . ?
B10' B12' 1.775(3) . ?
B10' H10' 1.1000 . ?
B11' B12' 1.770(3) . ?
B11' H11' 1.1000 . ?
B12' H12' 1.1000 . ?
N1 C3 1.329(2) . ?
N1 H1A 0.94(3) . ?
C3 N2 1.334(2) . ?
C3 C4 1.494(3) . ?
C4 H4A 0.9600 . ?
C4 H4B 0.9600 . ?
C4 H4C 0.9600 . ?
N2 C5 1.470(2) . ?
N2 C7 1.485(2) . ?
C5 C6 1.520(3) . ?
C5 H5A 0.9700 . ?
C5 H5B 0.9700 . ?
C6 H6A 0.9600 . ?
C6 H6B 0.9600 . ?
C6 H6C 0.9600 . ?
C7 C8 1.512(3) . ?
C7 H7A 0.9700 . ?
C7 H7B 0.9700 . ?
C8 H8A 0.9600 . ?
C8 H8B 0.9600 . ?
C8 H8C 0.9600 . ?
